data_1559285
loop_
_publ_author_name
'Kuntze-Fechner, Maximilian'
'Holthausen, Max C C.'
'Marder, Todd B.'
'Braunschweig, Holger'
'Krummenacher, Ivo'
'Radius, Udo'
'Tendera, Lukas'
'Verplancke, Hendrik'
'Diefenbach, Martin'

_publ_section_title
;
 Coligand Role in the NHC Nickel catalyzed C--F Bond Activation:
 Investigations on the Insertion of bis(NHC) Nickel into the C--F Bond of
 Hexafluorobenzene&#x00A0;
;
_journal_name_full 'Chemical Science'
_journal_paper_doi 10.1039/D0SC04237D
_journal_year 2020
_chemical_formula_moiety 'C48 H49 F4 N4 Ni'
_chemical_formula_sum 'C48 H49 F4 N4 Ni'
_chemical_formula_weight 816.62
_space_group_crystal_system monoclinic
_space_group_IT_number 15
_space_group_name_Hall '-C 2yc'
_space_group_name_H-M_alt 'C 1 2/c 1'
_atom_sites_solution_hydrogens geom
_audit_creation_method SHELXL-2018/1
_audit_update_record
;
2020-07-20 deposited with the CCDC.	2020-10-06 downloaded from the CCDC.
;
_cell_angle_alpha 90
_cell_angle_beta 122.824(3)
_cell_angle_gamma 90
_cell_formula_units_Z 4
_cell_length_a 21.976(3)
_cell_length_b 13.1060(15)
_cell_length_c 17.395(3)
_cell_measurement_reflns_used 5151
_cell_measurement_temperature 100(2)
_cell_measurement_theta_max 26.69
_cell_measurement_theta_min 2.44
_cell_volume 4210.2(11)
_computing_cell_refinement 'Bruker SAINT'
_computing_data_collection 'Bruker APEX2'
_computing_data_reduction 'Bruker SAINT'
_computing_molecular_graphics 'Bruker SHELXTL'
_computing_publication_material 'Bruker SHELXTL'
_computing_structure_refinement 'SHELXL-2018/1 (Sheldrick, 2018)'
_computing_structure_solution 'SHELXT 2014/5 (Sheldrick, 2014)'
_diffrn_ambient_temperature 100(2)
_diffrn_measured_fraction_theta_full 1.000
_diffrn_measured_fraction_theta_max 0.993
_diffrn_measurement_device_type 'Bruker X8-APEX II'
_diffrn_measurement_method '\f and \w scans'
_diffrn_radiation_type MoK\a
_diffrn_radiation_wavelength 0.71073
_diffrn_reflns_av_R_equivalents 0.0547
_diffrn_reflns_av_unetI/netI 0.0411
_diffrn_reflns_Laue_measured_fraction_full 1.000
_diffrn_reflns_Laue_measured_fraction_max 0.993
_diffrn_reflns_limit_h_max 27
_diffrn_reflns_limit_h_min -27
_diffrn_reflns_limit_k_max 16
_diffrn_reflns_limit_k_min -16
_diffrn_reflns_limit_l_max 22
_diffrn_reflns_limit_l_min -21
_diffrn_reflns_number 20673
_diffrn_reflns_point_group_measured_fraction_full 1.000
_diffrn_reflns_point_group_measured_fraction_max 0.993
_diffrn_reflns_theta_full 26.000
_diffrn_reflns_theta_max 26.855
_diffrn_reflns_theta_min 1.905
_diffrn_source 'rotating-anode X-ray tube'
_exptl_absorpt_coefficient_mu 0.517
_exptl_absorpt_correction_T_max 0.7454
_exptl_absorpt_correction_T_min 0.5909
_exptl_absorpt_correction_type multi-scan
_exptl_absorpt_process_details 'Sadabs 2014/4 (Bruker 2014)'
_exptl_crystal_colour orange
_exptl_crystal_density_diffrn 1.288
_exptl_crystal_description block
_exptl_crystal_F_000 1716
_exptl_crystal_size_max 0.4
_exptl_crystal_size_mid 0.35
_exptl_crystal_size_min 0.33
_refine_diff_density_max 1.137
_refine_diff_density_min -0.557
_refine_diff_density_rms 0.075
_refine_ls_extinction_method none
_refine_ls_goodness_of_fit_ref 1.040
_refine_ls_hydrogen_treatment constr
_refine_ls_matrix_type full
_refine_ls_number_parameters 265
_refine_ls_number_reflns 4504
_refine_ls_number_restraints 0
_refine_ls_restrained_S_all 1.040
_refine_ls_R_factor_all 0.0533
_refine_ls_R_factor_gt 0.0440
_refine_ls_shift/su_max 0.001
_refine_ls_shift/su_mean 0.000
_refine_ls_structure_factor_coef Fsqd
_refine_ls_weighting_details 'w=1/[\s^2^(Fo^2^)+(0.0650P)^2^+4.8199P] where P=(Fo^2^+2Fc^2^)/3'
_refine_ls_weighting_scheme calc
_refine_ls_wR_factor_gt 0.1150
_refine_ls_wR_factor_ref 0.1214
_reflns_Friedel_coverage 0.000
_reflns_number_gt 3821
_reflns_number_total 4504
_reflns_threshold_expression 'I > 2\s(I)'
_cod_data_source_file d0sc04237d2.cif
_cod_data_source_block Compound_13
_cod_original_sg_symbol_H-M 'C 2/c'
_cod_database_code 1559285
_shelx_shelxl_version_number 2018/1
_shelx_space_group_comment
;
The symmetry employed for this shelxl refinement is uniquely defined
by the following loop, which should always be used as a source of
symmetry information in preference to the above space-group names.
They are only intended as comments.
;

loop_
_space_group_symop_operation_xyz
'x, y, z'
'-x, y, -z+1/2'
'x+1/2, y+1/2, z'
'-x+1/2, y+1/2, -z+1/2'
'-x, -y, -z'
'x, -y, z-1/2'
'-x+1/2, -y+1/2, -z'
'x+1/2, -y+1/2, z-1/2'

loop_
_atom_site_label
_atom_site_type_symbol
_atom_site_fract_x
_atom_site_fract_y
_atom_site_fract_z
_atom_site_U_iso_or_equiv
_atom_site_adp_type
_atom_site_occupancy
_atom_site_site_symmetry_order
_atom_site_calc_flag
_atom_site_refinement_flags_posn
_atom_site_refinement_flags_adp
_atom_site_refinement_flags_occupancy
_atom_site_disorder_assembly
_atom_site_disorder_group
Ni1 Ni 0.500000 0.71294(3) 0.250000 0.01777(12) Uani 1 2 d S T P . .
C2_1 C 0.500000 0.5613(2) 0.250000 0.0228(6) Uani 1 2 d S T P . .
C3_1 C 0.45910(12) 0.50269(17) 0.27197(14) 0.0253(5) Uani 1 1 d . . . . .
C4_1 C 0.45807(14) 0.39768(18) 0.27185(16) 0.0333(5) Uani 1 1 d . . . . .
C5_1 C 0.500000 0.3426(2) 0.250000 0.0411(9) Uani 1 2 d S T P . .
H5_1 H 0.500001 0.270141 0.249999 0.049 Uiso 1 2 calc R U P . .
F1_2 F 0.41618(7) 0.54943(10) 0.29611(9) 0.0303(3) Uani 1 1 d . . . . .
F2_2 F 0.41509(10) 0.34679(11) 0.29338(12) 0.0495(4) Uani 1 1 d . . . . .
C1_3 C 0.54171(11) 0.74188(16) 0.37791(13) 0.0202(4) Uani 1 1 d . . . . .
N1_3 N 0.52145(10) 0.81214(14) 0.41742(11) 0.0233(4) Uani 1 1 d . . . . .
C2_3 C 0.56303(13) 0.80565(19) 0.51239(15) 0.0310(5) Uani 1 1 d . . . . .
H2_3 H 0.558485 0.846659 0.554052 0.037 Uiso 1 1 calc R U . . .
N2_3 N 0.59782(10) 0.69229(14) 0.45171(11) 0.0225(4) Uani 1 1 d . . . . .
C3_3 C 0.61041(13) 0.73073(19) 0.53340(15) 0.0309(5) Uani 1 1 d . . . . .
H3_3 H 0.646166 0.707837 0.593161 0.037 Uiso 1 1 calc R U . . .
C1_4 C 0.63882(11) 0.61015(17) 0.44661(13) 0.0230(4) Uani 1 1 d . . . . .
C2_4 C 0.68388(11) 0.63075(17) 0.41461(13) 0.0236(4) Uani 1 1 d . . . . .
C3_4 C 0.72406(12) 0.55044(18) 0.41281(15) 0.0268(5) Uani 1 1 d . . . . .
H3_4 H 0.755321 0.562662 0.391828 0.032 Uiso 1 1 calc R U . . .
C4_4 C 0.72018(13) 0.45226(18) 0.44075(16) 0.0300(5) Uani 1 1 d . . . . .
C5_4 C 0.67416(13) 0.43544(18) 0.47103(16) 0.0300(5) Uani 1 1 d . . . . .
H5_4 H 0.670826 0.368688 0.489740 0.036 Uiso 1 1 calc R U . . .
C6_4 C 0.63278(12) 0.51310(18) 0.47487(14) 0.0266(5) Uani 1 1 d . . . . .
C7_4 C 0.68719(12) 0.73454(17) 0.38080(16) 0.0283(5) Uani 1 1 d . . . . .
H7A_4 H 0.727188 0.736832 0.371209 0.042 Uiso 1 1 calc R U . . .
H7B_4 H 0.695059 0.786009 0.426197 0.042 Uiso 1 1 calc R U . . .
H7C_4 H 0.641490 0.748621 0.322911 0.042 Uiso 1 1 calc R U . . .
C8_4 C 0.76328(15) 0.3663(2) 0.4361(2) 0.0436(6) Uani 1 1 d . . . . .
H8A_4 H 0.731157 0.322082 0.384099 0.065 Uiso 1 1 calc R U . . .
H8B_4 H 0.785732 0.326498 0.492856 0.065 Uiso 1 1 calc R U . . .
H8C_4 H 0.801072 0.394080 0.428488 0.065 Uiso 1 1 calc R U . . .
C9_4 C 0.58222(14) 0.4917(2) 0.50582(17) 0.0350(5) Uani 1 1 d . . . . .
H9A_4 H 0.538639 0.533757 0.470604 0.052 Uiso 1 1 calc R U . . .
H9B_4 H 0.606334 0.507930 0.571001 0.052 Uiso 1 1 calc R U . . .
H9C_4 H 0.568665 0.419398 0.496060 0.052 Uiso 1 1 calc R U . . .
C1_5 C 0.46598(12) 0.88730(16) 0.36851(13) 0.0230(4) Uani 1 1 d . . . . .
C2_5 C 0.39496(12) 0.86421(16) 0.33955(14) 0.0245(4) Uani 1 1 d . . . . .
C3_5 C 0.34285(13) 0.93902(17) 0.29241(15) 0.0310(5) Uani 1 1 d . . . . .
H3_5 H 0.293773 0.924454 0.270938 0.037 Uiso 1 1 calc R U . . .
C4_5 C 0.36066(15) 1.03459(17) 0.27585(15) 0.0345(6) Uani 1 1 d . . . . .
C5_5 C 0.43196(15) 1.05518(17) 0.30723(16) 0.0350(6) Uani 1 1 d . . . . .
H5_5 H 0.444348 1.120750 0.296505 0.042 Uiso 1 1 calc R U . . .
C6_5 C 0.48636(14) 0.98287(17) 0.35415(15) 0.0303(5) Uani 1 1 d . . . . .
C7_5 C 0.56401(16) 1.0057(2) 0.38856(19) 0.0454(7) Uani 1 1 d . . . . .
H7A_5 H 0.580709 0.959293 0.359520 0.068 Uiso 1 1 calc R U . . .
H7B_5 H 0.593798 0.996310 0.455043 0.068 Uiso 1 1 calc R U . . .
H7C_5 H 0.568233 1.076346 0.373577 0.068 Uiso 1 1 calc R U . . .
C8_5 C 0.37623(14) 0.76239(17) 0.36089(18) 0.0323(5) Uani 1 1 d . . . . .
H8A_5 H 0.323529 0.756537 0.329771 0.049 Uiso 1 1 calc R U . . .
H8B_5 H 0.398640 0.756228 0.427091 0.049 Uiso 1 1 calc R U . . .
H8C_5 H 0.394282 0.707938 0.339736 0.049 Uiso 1 1 calc R U . . .
C9_5 C 0.30264(18) 1.1143(2) 0.22467(19) 0.0520(8) Uani 1 1 d . . . . .
H9A_5 H 0.286230 1.113089 0.159868 0.078 Uiso 1 1 calc R U . . .
H9B_5 H 0.322361 1.181880 0.250231 0.078 Uiso 1 1 calc R U . . .
H9C_5 H 0.261667 1.099776 0.230700 0.078 Uiso 1 1 calc R U . . .

loop_
_atom_site_aniso_label
_atom_site_aniso_U_11
_atom_site_aniso_U_22
_atom_site_aniso_U_33
_atom_site_aniso_U_23
_atom_site_aniso_U_13
_atom_site_aniso_U_12
Ni1 0.0189(2) 0.0220(2) 0.01232(18) 0.000 0.00841(15) 0.000
C2_1 0.0262(16) 0.0249(14) 0.0135(13) 0.000 0.0083(12) 0.000
C3_1 0.0317(12) 0.0265(10) 0.0199(10) -0.0005(8) 0.0155(10) 0.0011(9)
C4_1 0.0468(15) 0.0290(11) 0.0330(12) 0.0001(9) 0.0274(12) -0.0079(10)
C5_1 0.068(3) 0.0199(15) 0.047(2) 0.000 0.039(2) 0.000
F1_2 0.0348(8) 0.0341(7) 0.0300(7) 0.0001(5) 0.0228(6) 0.0002(6)
F2_2 0.0761(12) 0.0344(8) 0.0632(11) -0.0007(7) 0.0542(10) -0.0123(8)
C1_3 0.0190(10) 0.0248(10) 0.0188(10) 0.0006(8) 0.0115(8) -0.0010(8)
N1_3 0.0238(9) 0.0311(9) 0.0152(8) -0.0021(7) 0.0108(7) 0.0020(7)
C2_3 0.0310(12) 0.0455(13) 0.0153(10) -0.0040(9) 0.0118(9) 0.0053(10)
N2_3 0.0199(9) 0.0337(9) 0.0138(8) 0.0009(7) 0.0091(7) 0.0025(7)
C3_3 0.0270(12) 0.0501(14) 0.0138(10) -0.0002(9) 0.0099(9) 0.0068(10)
C1_4 0.0183(10) 0.0339(11) 0.0139(9) 0.0009(8) 0.0069(8) 0.0047(8)
C2_4 0.0189(10) 0.0334(11) 0.0151(9) -0.0021(8) 0.0071(8) -0.0017(9)
C3_4 0.0217(11) 0.0394(12) 0.0234(10) -0.0039(9) 0.0149(9) -0.0010(9)
C4_4 0.0246(12) 0.0353(12) 0.0278(11) -0.0009(9) 0.0128(10) 0.0038(9)
C5_4 0.0276(12) 0.0334(12) 0.0274(11) 0.0093(9) 0.0140(10) 0.0048(10)
C6_4 0.0205(11) 0.0397(12) 0.0184(10) 0.0070(9) 0.0098(9) 0.0045(9)
C7_4 0.0248(11) 0.0357(12) 0.0267(11) -0.0006(9) 0.0154(9) -0.0028(9)
C8_4 0.0393(15) 0.0418(14) 0.0582(17) -0.0039(12) 0.0320(14) 0.0059(12)
C9_4 0.0339(13) 0.0447(14) 0.0329(12) 0.0137(11) 0.0225(11) 0.0077(11)
C1_5 0.0277(11) 0.0255(10) 0.0160(9) -0.0027(8) 0.0119(9) 0.0026(8)
C2_5 0.0285(11) 0.0242(10) 0.0219(10) -0.0027(8) 0.0144(9) 0.0031(9)
C3_5 0.0309(12) 0.0313(11) 0.0251(11) -0.0037(9) 0.0115(10) 0.0071(10)
C4_5 0.0492(16) 0.0266(11) 0.0195(11) -0.0011(8) 0.0133(11) 0.0109(11)
C5_5 0.0572(17) 0.0240(11) 0.0240(11) -0.0016(9) 0.0222(12) -0.0034(11)
C6_5 0.0424(14) 0.0295(11) 0.0207(10) -0.0054(9) 0.0182(10) -0.0056(10)
C7_5 0.0480(17) 0.0491(15) 0.0395(15) 0.0000(12) 0.0239(13) -0.0169(13)
C8_5 0.0346(13) 0.0283(11) 0.0419(14) 0.0000(10) 0.0258(11) 0.0014(10)
C9_5 0.066(2) 0.0376(14) 0.0323(14) 0.0052(11) 0.0133(14) 0.0233(14)

loop_
_atom_type_symbol
_atom_type_description
_atom_type_scat_dispersion_real
_atom_type_scat_dispersion_imag
_atom_type_scat_source
C C 0.0033 0.0016 'International Tables Vol C Tables 4.2.6.8 and 6.1.1.4'
H H 0.0000 0.0000 'International Tables Vol C Tables 4.2.6.8 and 6.1.1.4'
N N 0.0061 0.0033 'International Tables Vol C Tables 4.2.6.8 and 6.1.1.4'
F F 0.0171 0.0103 'International Tables Vol C Tables 4.2.6.8 and 6.1.1.4'
Ni Ni 0.3393 1.1124 'International Tables Vol C Tables 4.2.6.8 and 6.1.1.4'

loop_
_geom_angle_atom_site_label_1
_geom_angle_atom_site_label_2
_geom_angle_atom_site_label_3
_geom_angle
_geom_angle_site_symmetry_1
_geom_angle_site_symmetry_3
_geom_angle_publ_flag
C1_3 Ni1 C1_3 157.33(12) 2_655 . ?
C1_3 Ni1 C2_1 101.33(6) 2_655 . ?
C1_3 Ni1 C2_1 101.33(6) . . ?
C3_1 C2_1 C3_1 112.6(3) . 2_655 ?
C3_1 C2_1 Ni1 123.69(13) . . ?
C3_1 C2_1 Ni1 123.69(13) 2_655 . ?
F1_2 C3_1 C4_1 115.8(2) . . ?
F1_2 C3_1 C2_1 119.70(19) . . ?
C4_1 C3_1 C2_1 124.5(2) . . ?
F2_2 C4_1 C5_1 119.1(2) . . ?
F2_2 C4_1 C3_1 120.1(2) . . ?
C5_1 C4_1 C3_1 120.8(2) . . ?
C4_1 C5_1 C4_1 116.8(3) 2_655 . ?
C4_1 C5_1 H5_1 121.6 2_655 . ?
C4_1 C5_1 H5_1 121.6 . . ?
N1_3 C1_3 N2_3 102.87(17) . . ?
N1_3 C1_3 Ni1 129.39(15) . . ?
N2_3 C1_3 Ni1 127.68(15) . . ?
C1_3 N1_3 C2_3 111.99(18) . . ?
C1_3 N1_3 C1_5 124.83(17) . . ?
C2_3 N1_3 C1_5 123.13(17) . . ?
C3_3 C2_3 N1_3 106.49(19) . . ?
C3_3 C2_3 H2_3 126.8 . . ?
N1_3 C2_3 H2_3 126.8 . . ?
C1_3 N2_3 C3_3 111.49(18) . . ?
C1_3 N2_3 C1_4 125.02(17) . . ?
C3_3 N2_3 C1_4 123.49(18) . . ?
C2_3 C3_3 N2_3 107.15(19) . . ?
C2_3 C3_3 H3_3 126.4 . . ?
N2_3 C3_3 H3_3 126.4 . . ?
C6_4 C1_4 C2_4 122.6(2) . . ?
C6_4 C1_4 N2_3 118.58(19) . . ?
C2_4 C1_4 N2_3 118.83(19) . . ?
C3_4 C2_4 C1_4 117.3(2) . . ?
C3_4 C2_4 C7_4 120.9(2) . . ?
C1_4 C2_4 C7_4 121.7(2) . . ?
C2_4 C3_4 C4_4 122.2(2) . . ?
C2_4 C3_4 H3_4 118.9 . . ?
C4_4 C3_4 H3_4 118.9 . . ?
C5_4 C4_4 C3_4 118.3(2) . . ?
C5_4 C4_4 C8_4 120.7(2) . . ?
C3_4 C4_4 C8_4 121.0(2) . . ?
C4_4 C5_4 C6_4 122.1(2) . . ?
C4_4 C5_4 H5_4 118.9 . . ?
C6_4 C5_4 H5_4 118.9 . . ?
C5_4 C6_4 C1_4 117.4(2) . . ?
C5_4 C6_4 C9_4 120.7(2) . . ?
C1_4 C6_4 C9_4 121.8(2) . . ?
C2_4 C7_4 H7A_4 109.5 . . ?
C2_4 C7_4 H7B_4 109.5 . . ?
H7A_4 C7_4 H7B_4 109.5 . . ?
C2_4 C7_4 H7C_4 109.5 . . ?
H7A_4 C7_4 H7C_4 109.5 . . ?
H7B_4 C7_4 H7C_4 109.5 . . ?
C4_4 C8_4 H8A_4 109.5 . . ?
C4_4 C8_4 H8B_4 109.5 . . ?
H8A_4 C8_4 H8B_4 109.5 . . ?
C4_4 C8_4 H8C_4 109.5 . . ?
H8A_4 C8_4 H8C_4 109.5 . . ?
H8B_4 C8_4 H8C_4 109.5 . . ?
C6_4 C9_4 H9A_4 109.5 . . ?
C6_4 C9_4 H9B_4 109.5 . . ?
H9A_4 C9_4 H9B_4 109.5 . . ?
C6_4 C9_4 H9C_4 109.5 . . ?
H9A_4 C9_4 H9C_4 109.5 . . ?
H9B_4 C9_4 H9C_4 109.5 . . ?
C2_5 C1_5 C6_5 122.4(2) . . ?
C2_5 C1_5 N1_3 119.49(19) . . ?
C6_5 C1_5 N1_3 118.0(2) . . ?
C3_5 C2_5 C1_5 117.7(2) . . ?
C3_5 C2_5 C8_5 121.7(2) . . ?
C1_5 C2_5 C8_5 120.6(2) . . ?
C4_5 C3_5 C2_5 121.7(2) . . ?
C4_5 C3_5 H3_5 119.2 . . ?
C2_5 C3_5 H3_5 119.2 . . ?
C5_5 C4_5 C3_5 118.8(2) . . ?
C5_5 C4_5 C9_5 120.9(2) . . ?
C3_5 C4_5 C9_5 120.3(3) . . ?
C4_5 C5_5 C6_5 122.0(2) . . ?
C4_5 C5_5 H5_5 119.0 . . ?
C6_5 C5_5 H5_5 119.0 . . ?
C5_5 C6_5 C1_5 117.3(2) . . ?
C5_5 C6_5 C7_5 121.9(2) . . ?
C1_5 C6_5 C7_5 120.8(2) . . ?
C6_5 C7_5 H7A_5 109.5 . . ?
C6_5 C7_5 H7B_5 109.5 . . ?
H7A_5 C7_5 H7B_5 109.5 . . ?
C6_5 C7_5 H7C_5 109.5 . . ?
H7A_5 C7_5 H7C_5 109.5 . . ?
H7B_5 C7_5 H7C_5 109.5 . . ?
C2_5 C8_5 H8A_5 109.5 . . ?
C2_5 C8_5 H8B_5 109.5 . . ?
H8A_5 C8_5 H8B_5 109.5 . . ?
C2_5 C8_5 H8C_5 109.5 . . ?
H8A_5 C8_5 H8C_5 109.5 . . ?
H8B_5 C8_5 H8C_5 109.5 . . ?
C4_5 C9_5 H9A_5 109.5 . . ?
C4_5 C9_5 H9B_5 109.5 . . ?
H9A_5 C9_5 H9B_5 109.5 . . ?
C4_5 C9_5 H9C_5 109.5 . . ?
H9A_5 C9_5 H9C_5 109.5 . . ?
H9B_5 C9_5 H9C_5 109.5 . . ?

loop_
_geom_bond_atom_site_label_1
_geom_bond_atom_site_label_2
_geom_bond_distance
_geom_bond_site_symmetry_2
_geom_bond_publ_flag
Ni1 C1_3 1.930(2) 2_655 ?
Ni1 C1_3 1.930(2) . ?
Ni1 C2_1 1.988(3) . ?
C2_1 C3_1 1.384(3) . ?
C2_1 C3_1 1.384(3) 2_655 ?
C3_1 F1_2 1.368(3) . ?
C3_1 C4_1 1.377(3) . ?
C4_1 F2_2 1.364(3) . ?
C4_1 C5_1 1.376(3) . ?
C5_1 H5_1 0.9500 . ?
C1_3 N1_3 1.360(3) . ?
C1_3 N2_3 1.369(3) . ?
N1_3 C2_3 1.391(3) . ?
N1_3 C1_5 1.434(3) . ?
C2_3 C3_3 1.330(3) . ?
C2_3 H2_3 0.9500 . ?
N2_3 C3_3 1.387(3) . ?
N2_3 C1_4 1.437(3) . ?
C3_3 H3_3 0.9500 . ?
C1_4 C6_4 1.396(3) . ?
C1_4 C2_4 1.400(3) . ?
C2_4 C3_4 1.385(3) . ?
C2_4 C7_4 1.499(3) . ?
C3_4 C4_4 1.394(3) . ?
C3_4 H3_4 0.9500 . ?
C4_4 C5_4 1.388(3) . ?
C4_4 C8_4 1.502(3) . ?
C5_4 C6_4 1.390(3) . ?
C5_4 H5_4 0.9500 . ?
C6_4 C9_4 1.500(3) . ?
C7_4 H7A_4 0.9800 . ?
C7_4 H7B_4 0.9800 . ?
C7_4 H7C_4 0.9800 . ?
C8_4 H8A_4 0.9800 . ?
C8_4 H8B_4 0.9800 . ?
C8_4 H8C_4 0.9800 . ?
C9_4 H9A_4 0.9800 . ?
C9_4 H9B_4 0.9800 . ?
C9_4 H9C_4 0.9800 . ?
C1_5 C2_5 1.389(3) . ?
C1_5 C6_5 1.397(3) . ?
C2_5 C3_5 1.388(3) . ?
C2_5 C8_5 1.501(3) . ?
C3_5 C4_5 1.388(3) . ?
C3_5 H3_5 0.9500 . ?
C4_5 C5_5 1.378(4) . ?
C4_5 C9_5 1.510(3) . ?
C5_5 C6_5 1.391(4) . ?
C5_5 H5_5 0.9500 . ?
C6_5 C7_5 1.501(4) . ?
C7_5 H7A_5 0.9800 . ?
C7_5 H7B_5 0.9800 . ?
C7_5 H7C_5 0.9800 . ?
C8_5 H8A_5 0.9800 . ?
C8_5 H8B_5 0.9800 . ?
C8_5 H8C_5 0.9800 . ?
C9_5 H9A_5 0.9800 . ?
C9_5 H9B_5 0.9800 . ?
C9_5 H9C_5 0.9800 . ?

loop_
_geom_torsion_atom_site_label_1
_geom_torsion_atom_site_label_2
_geom_torsion_atom_site_label_3
_geom_torsion_atom_site_label_4
_geom_torsion
_geom_torsion_site_symmetry_1
_geom_torsion_site_symmetry_2
_geom_torsion_site_symmetry_3
_geom_torsion_site_symmetry_4
_geom_torsion_publ_flag
C3_1 C2_1 C3_1 F1_2 179.4(2) 2_655 . . . ?
Ni1 C2_1 C3_1 F1_2 -0.6(2) . . . . ?
C3_1 C2_1 C3_1 C4_1 -0.39(17) 2_655 . . . ?
Ni1 C2_1 C3_1 C4_1 179.61(17) . . . . ?
F1_2 C3_1 C4_1 F2_2 1.1(3) . . . . ?
C2_1 C3_1 C4_1 F2_2 -179.10(18) . . . . ?
F1_2 C3_1 C4_1 C5_1 -179.02(17) . . . . ?
C2_1 C3_1 C4_1 C5_1 0.8(3) . . . . ?
F2_2 C4_1 C5_1 C4_1 179.5(3) . . . 2_655 ?
C3_1 C4_1 C5_1 C4_1 -0.37(16) . . . 2_655 ?
N2_3 C1_3 N1_3 C2_3 -0.6(2) . . . . ?
Ni1 C1_3 N1_3 C2_3 176.74(17) . . . . ?
N2_3 C1_3 N1_3 C1_5 177.01(19) . . . . ?
Ni1 C1_3 N1_3 C1_5 -5.6(3) . . . . ?
C1_3 N1_3 C2_3 C3_3 0.3(3) . . . . ?
C1_5 N1_3 C2_3 C3_3 -177.4(2) . . . . ?
N1_3 C1_3 N2_3 C3_3 0.8(2) . . . . ?
Ni1 C1_3 N2_3 C3_3 -176.66(16) . . . . ?
N1_3 C1_3 N2_3 C1_4 -179.66(19) . . . . ?
Ni1 C1_3 N2_3 C1_4 2.9(3) . . . . ?
N1_3 C2_3 C3_3 N2_3 0.2(3) . . . . ?
C1_3 N2_3 C3_3 C2_3 -0.6(3) . . . . ?
C1_4 N2_3 C3_3 C2_3 179.8(2) . . . . ?
C1_3 N2_3 C1_4 C6_4 -112.8(2) . . . . ?
C3_3 N2_3 C1_4 C6_4 66.7(3) . . . . ?
C1_3 N2_3 C1_4 C2_4 67.9(3) . . . . ?
C3_3 N2_3 C1_4 C2_4 -112.5(2) . . . . ?
C6_4 C1_4 C2_4 C3_4 -0.8(3) . . . . ?
N2_3 C1_4 C2_4 C3_4 178.36(18) . . . . ?
C6_4 C1_4 C2_4 C7_4 177.3(2) . . . . ?
N2_3 C1_4 C2_4 C7_4 -3.5(3) . . . . ?
C1_4 C2_4 C3_4 C4_4 0.5(3) . . . . ?
C7_4 C2_4 C3_4 C4_4 -177.7(2) . . . . ?
C2_4 C3_4 C4_4 C5_4 0.2(3) . . . . ?
C2_4 C3_4 C4_4 C8_4 178.7(2) . . . . ?
C3_4 C4_4 C5_4 C6_4 -0.5(3) . . . . ?
C8_4 C4_4 C5_4 C6_4 -179.1(2) . . . . ?
C4_4 C5_4 C6_4 C1_4 0.2(3) . . . . ?
C4_4 C5_4 C6_4 C9_4 178.5(2) . . . . ?
C2_4 C1_4 C6_4 C5_4 0.5(3) . . . . ?
N2_3 C1_4 C6_4 C5_4 -178.70(19) . . . . ?
C2_4 C1_4 C6_4 C9_4 -177.8(2) . . . . ?
N2_3 C1_4 C6_4 C9_4 3.0(3) . . . . ?
C1_3 N1_3 C1_5 C2_5 89.9(3) . . . . ?
C2_3 N1_3 C1_5 C2_5 -92.7(3) . . . . ?
C1_3 N1_3 C1_5 C6_5 -91.9(2) . . . . ?
C2_3 N1_3 C1_5 C6_5 85.5(3) . . . . ?
C6_5 C1_5 C2_5 C3_5 1.9(3) . . . . ?
N1_3 C1_5 C2_5 C3_5 -179.99(18) . . . . ?
C6_5 C1_5 C2_5 C8_5 -176.7(2) . . . . ?
N1_3 C1_5 C2_5 C8_5 1.4(3) . . . . ?
C1_5 C2_5 C3_5 C4_5 -1.2(3) . . . . ?
C8_5 C2_5 C3_5 C4_5 177.4(2) . . . . ?
C2_5 C3_5 C4_5 C5_5 0.0(3) . . . . ?
C2_5 C3_5 C4_5 C9_5 -179.8(2) . . . . ?
C3_5 C4_5 C5_5 C6_5 0.6(3) . . . . ?
C9_5 C4_5 C5_5 C6_5 -179.7(2) . . . . ?
C4_5 C5_5 C6_5 C1_5 0.1(3) . . . . ?
C4_5 C5_5 C6_5 C7_5 -179.8(2) . . . . ?
C2_5 C1_5 C6_5 C5_5 -1.4(3) . . . . ?
N1_3 C1_5 C6_5 C5_5 -179.49(18) . . . . ?
C2_5 C1_5 C6_5 C7_5 178.5(2) . . . . ?
N1_3 C1_5 C6_5 C7_5 0.3(3) . . . . ?
